data_1504403
loop_
_publ_author_name
'Filinchuk, Yaroslav'
'Chernyshov, Dmitry'
'Cerny, Radovan'

_publ_section_title
;
 Lightest Borohydride Probed by Synchrotron X-ray Diffraction: Experiment
 Calls for a New Theoretical Revision
;
_journal_issue 28
_journal_name_full 'Journal of Physical Chemistry C'
_journal_page_first 10579
_journal_paper_doi 10.1021/jp8025623
_journal_volume 112
_journal_year 2008
_chemical_formula_sum 'B H4 Li'
_chemical_formula_weight 21.78
_chemical_name_systematic
; 
 ? 
;
_space_group_IT_number 186
_symmetry_space_group_name_Hall 'P 6c -2c'
_symmetry_space_group_name_H-M 'P 63 m c'
_atom_sites_solution_hydrogens geom
_atom_sites_solution_primary direct
_atom_sites_solution_secondary difmap
_audit_creation_method SHELXL-97
_cell_angle_alpha 90.00
_cell_angle_beta 90.00
_cell_angle_gamma 120.00
_cell_formula_units_Z 2
_cell_length_a 4.3228(10)
_cell_length_b 4.3228(10)
_cell_length_c 7.0368(10)
_cell_measurement_temperature 535(2)
_cell_volume 113.88(4)
_computing_structure_refinement 'SHELXL-97 (Sheldrick, 1997)'
_computing_structure_solution 'SHELXS-97 (Sheldrick, 1990)'
_diffrn_ambient_temperature 535(2)
_diffrn_measured_fraction_theta_full 0.915
_diffrn_measured_fraction_theta_max 0.915
_diffrn_radiation_monochromator graphite
_diffrn_radiation_source 'fine-focus sealed tube'
_diffrn_radiation_type MoK\a
_diffrn_radiation_wavelength 0.71118
_diffrn_reflns_av_R_equivalents 0.0740
_diffrn_reflns_av_sigmaI/netI 0.0215
_diffrn_reflns_limit_h_max 4
_diffrn_reflns_limit_h_min -4
_diffrn_reflns_limit_k_max 4
_diffrn_reflns_limit_k_min -4
_diffrn_reflns_limit_l_max 7
_diffrn_reflns_limit_l_min -7
_diffrn_reflns_number 767
_diffrn_reflns_theta_full 23.67
_diffrn_reflns_theta_max 23.67
_diffrn_reflns_theta_min 7.97
_exptl_absorpt_coefficient_mu 0.030
_exptl_crystal_density_diffrn 0.953
_exptl_crystal_density_method 'not measured'
_exptl_crystal_F_000 36
_refine_diff_density_max 0.034
_refine_diff_density_min -0.049
_refine_diff_density_rms 0.012
_refine_ls_abs_structure_details 'Flack H D (1983), Acta Cryst. A39, 876-881'
_refine_ls_abs_structure_Flack -7(10)
_refine_ls_extinction_method none
_refine_ls_goodness_of_fit_ref 1.046
_refine_ls_hydrogen_treatment mixed
_refine_ls_matrix_type full
_refine_ls_number_parameters 15
_refine_ls_number_reflns 80
_refine_ls_number_restraints 0
_refine_ls_restrained_S_all 1.046
_refine_ls_R_factor_all 0.0683
_refine_ls_R_factor_gt 0.0642
_refine_ls_shift/su_max 0.000
_refine_ls_shift/su_mean 0.000
_refine_ls_structure_factor_coef Fsqd
_refine_ls_weighting_details 'calc w=1/[\s^2^(Fo^2^)+(0.1328P)^2^+0.0031P] where P=(Fo^2^+2Fc^2^)/3'
_refine_ls_weighting_scheme calc
_refine_ls_wR_factor_gt 0.1874
_refine_ls_wR_factor_ref 0.1919
_reflns_number_gt 71
_reflns_number_total 80
_reflns_threshold_expression >2sigma(I)
_cod_data_source_file jp8025623-file003.cif
_cod_data_source_block libh4_ht_automar
_cod_depositor_comments
;

2019-04-23
Wrong Z value fixed.                 miguel
;
_cod_original_formula_units_Z 3
_cod_original_formula_sum 'H4 B Li'
_cod_database_code 1504403

loop_
_symmetry_equiv_pos_as_xyz
'x, y, z'
'-y, x-y, z'
'-x+y, -x, z'
'-x, -y, z+1/2'
'y, -x+y, z+1/2'
'x-y, x, z+1/2'
'-y, -x, z'
'-x+y, y, z'
'x, x-y, z'
'y, x, z+1/2'
'x-y, -y, z+1/2'
'-x, -x+y, z+1/2'

loop_
_atom_site_label
_atom_site_type_symbol
_atom_site_fract_x
_atom_site_fract_y
_atom_site_fract_z
_atom_site_U_iso_or_equiv
_atom_site_adp_type
_atom_site_occupancy
_atom_site_symmetry_multiplicity
_atom_site_calc_flag
_atom_site_refinement_flags
Li Li 0.3333 0.6667 0.0000 0.121(5) Uani 1 6 d S
B B 0.3333 0.6667 0.573(2) 0.119(5) Uani 1 6 d S
H1 H 0.3333 0.6667 0.415(14) 0.19(5) Uani 1 6 d S
H2 H 0.203(7) 0.405(13) 0.626(8) 0.20(3) Uani 1 2 d S

loop_
_atom_site_aniso_label
_atom_site_aniso_U_11
_atom_site_aniso_U_22
_atom_site_aniso_U_33
_atom_site_aniso_U_23
_atom_site_aniso_U_13
_atom_site_aniso_U_12
Li 0.105(5) 0.105(5) 0.153(11) 0.000 0.000 0.052(3)
B 0.087(4) 0.087(4) 0.182(13) 0.000 0.000 0.0435(18)
H1 0.25(8) 0.25(8) 0.07(2) 0.000 0.000 0.13(4)
H2 0.25(7) 0.10(2) 0.20(6) 0.00(3) 0.002(13) 0.052(11)

loop_
_atom_type_symbol
_atom_type_description
_atom_type_scat_dispersion_real
_atom_type_scat_dispersion_imag
_atom_type_scat_source
Li Li -0.0003 0.0001 'International Tables Vol C Tables 4.2.6.8 and 6.1.1.4'
H H 0.0000 0.0000 'International Tables Vol C Tables 4.2.6.8 and 6.1.1.4'
B B 0.0013 0.0007 'International Tables Vol C Tables 4.2.6.8 and 6.1.1.4'

loop_
_geom_angle_atom_site_label_1
_geom_angle_atom_site_label_2
_geom_angle_atom_site_label_3
_geom_angle
_geom_angle_site_symmetry_1
_geom_angle_site_symmetry_3
B Li B 116.1(2) 4_664 4_674
B Li B 116.1(2) 4_664 4_564
B Li B 116.1(2) 4_674 4_564
Li B Li 116.1(2) 4_665 4_565
Li B Li 116.1(2) 4_665 4_675
Li B Li 116.1(2) 4_565 4_675
Li B H1 78.4(3) 4_665 .
Li B H1 78.4(3) 4_565 .
Li B H1 78.4(3) 4_675 .
Li B H2 67.3(12) 4_665 .
Li B H2 67.3(12) 4_565 .
Li B H2 171(3) 4_675 .
H1 B H2 111(3) . .

loop_
_geom_bond_atom_site_label_1
_geom_bond_atom_site_label_2
_geom_bond_distance
_geom_bond_site_symmetry_2
Li B 2.547(3) 4_664
Li B 2.547(3) 4_674
Li B 2.547(3) 4_564
B Li 2.547(3) 4_665
B Li 2.547(3) 4_565
B Li 2.547(3) 4_675
B H1 1.11(9) .
B H2 1.05(5) .
